data_2007118
loop_
_publ_author_name
'Berger, Bernd'
'Bolte, Michael'

_publ_section_title
(1<i>R</i>)-1-[(2<i>R</i>,4<i>R</i>,5<i>S</i>)-4-Methyl-5-phenyl-3-tosyl-1,3-oxazolidin-2-yl]indan-2-one
_journal_issue 3
_journal_name_full 'Acta Crystallographica Section C'
_journal_page_first IUC9800006
_journal_paper_doi 10.1107/S010827019809979X
_journal_volume 54
_journal_year 1998
_chemical_formula_moiety 'C26 H25 N O4 S'
_chemical_formula_sum 'C26 H25 N O4 S'
_chemical_formula_weight 447.53
_chemical_name_systematic
;
(1R)-1-[(2R,4R,5S)-5-Phenyl-3-(toluene-4-sulfonyl)-oxazolidin-2-yl]
-indan-2-one
;
_space_group_IT_number 4
_symmetry_cell_setting monoclinic
_symmetry_space_group_name_Hall 'P 2yb'
_symmetry_space_group_name_H-M 'P 1 21 1'
_audit_creation_method SHELXL-97
_cell_angle_alpha 90
_cell_angle_beta 91.680(10)
_cell_angle_gamma 90
_cell_formula_units_Z 4
_cell_length_a 12.335(3)
_cell_length_b 14.0520(10)
_cell_length_c 13.492(3)
_cell_measurement_reflns_used 25
_cell_measurement_temperature 293
_cell_measurement_theta_max 20.00
_cell_measurement_theta_min 15.00
_cell_volume 2337.6(8)
_computing_cell_refinement 'SDP by ENRAF-Nonius'
_computing_data_collection 'SDP by ENRAF-Nonius'
_computing_data_reduction 'SDP by ENRAF-Nonius'
_computing_molecular_graphics 'XP (Siemens XTL-Plus)'
_computing_structure_refinement 'SHELXL-97 (Sheldrick, 1997)'
_computing_structure_solution 'SHELXS-97 (Sheldrick, 1990)'
_diffrn_ambient_temperature 293
_diffrn_measured_fraction_theta_full 1.000
_diffrn_measured_fraction_theta_max 1.000
_diffrn_measurement_device_type 'ENRAF-Nonius CAD4 4-circle-diffractometer'
_diffrn_measurement_method \w
_diffrn_radiation_monochromator 'highly oriented graphite crystal'
_diffrn_radiation_source 'fine-focus sealed tube'
_diffrn_radiation_type CuK\a
_diffrn_radiation_wavelength 1.54180
_diffrn_reflns_av_R_equivalents 0.0200
_diffrn_reflns_av_sigmaI/netI 0.0211
_diffrn_reflns_limit_h_max 13
_diffrn_reflns_limit_h_min -13
_diffrn_reflns_limit_k_max 15
_diffrn_reflns_limit_k_min 0
_diffrn_reflns_limit_l_max 15
_diffrn_reflns_limit_l_min -8
_diffrn_reflns_number 6119
_diffrn_reflns_theta_full 59.98
_diffrn_reflns_theta_max 59.98
_diffrn_reflns_theta_min 3.28
_diffrn_standards_decay_% 5.0
_diffrn_standards_interval_time 90
_diffrn_standards_number 3
_exptl_absorpt_coefficient_mu 1.491
_exptl_absorpt_correction_T_max 0.474
_exptl_absorpt_correction_T_min 0.414
_exptl_absorpt_correction_type 'empirical, measuring nine \y-scans (North, Phillips & Mathews, 1968)'
_exptl_crystal_colour colourless
_exptl_crystal_density_diffrn 1.272
_exptl_crystal_density_meas ?
_exptl_crystal_density_method 'not measured'
_exptl_crystal_description cube
_exptl_crystal_F_000 944
_exptl_crystal_size_max 0.50
_exptl_crystal_size_mid 0.50
_exptl_crystal_size_min 0.50
_refine_diff_density_max 0.189
_refine_diff_density_min -0.184
_refine_ls_abs_structure_details 'Flack H D (1983), Acta Cryst. A39, 876-881'
_refine_ls_abs_structure_Flack -0.009(15)
_refine_ls_extinction_coef 0.0018(2)
_refine_ls_extinction_method SHELXL
_refine_ls_goodness_of_fit_ref 1.058
_refine_ls_hydrogen_treatment mixed
_refine_ls_matrix_type full
_refine_ls_number_parameters 587
_refine_ls_number_reflns 3621
_refine_ls_number_restraints 1
_refine_ls_restrained_S_all 1.058
_refine_ls_R_factor_all 0.0311
_refine_ls_R_factor_gt 0.0302
_refine_ls_shift/su_max 0.001
_refine_ls_shift/su_mean 0.000
_refine_ls_structure_factor_coef Fsqd
_refine_ls_weighting_details 'w=1/[\s^2^(Fo^2^)+(0.0570P)^2^+0.1772P] where P=(Fo^2^+2Fc^2^)/3'
_refine_ls_weighting_scheme calc
_refine_ls_wR_factor_ref 0.0828
_reflns_number_gt 3529
_reflns_number_total 3621
_reflns_threshold_expression >2sigma(I)
_cod_data_source_file qa0029.cif
_cod_data_source_block kilips
_cod_depositor_comments
;
The following automatic conversions were performed:
'_symmetry_cell_setting' value 'Monoclinic' changed to 'monoclinic'
according to '/home/saulius/struct/CIF-dictionaries/cif_core.dic'
dictionary named 'cif_core.dic' version 2.4.1 from 2010-06-29.

Automatic conversion script
Id: cif_fix_enum 1527 2010-12-29 10:47:43Z saulius 

The following automatic conversions were performed:

'_symmetry_cell_setting' value 'Monoclinic' changed to 'monoclinic'
according to /home/saulius/struct/CIF-dictionaries/cif_core.dic
dictionary named 'cif_core.dic' version 2.4.1 from 2010-06-29.

Automatic conversion script
Id: cif_fix_values 1715 2011-07-08 13:25:40Z adriana 

The following automatic conversions were performed:

'_exptl_crystal_density_meas' value 'N/A' was changed to '?' - the
value is perceived as not measured.

Automatic conversion script
Id: cif_fix_values 3008 2015-01-20 13:52:24Z robertas 

The following automatic conversions were performed:

'_refine_ls_weighting_scheme' value 'calc
w=1/[\s^2^(Fo^2^)+(0.0570P)^2^+0.1772P] where P=(Fo^2^+2Fc^2^)/3' was
changed to 'calc'. New tag '_refine_ls_weighting_details' was
created. The value of the new tag was set to
'w=1/[\s^2^(Fo^2^)+(0.0570P)^2^+0.1772P] where P=(Fo^2^+2Fc^2^)/3'.

Automatic conversion script
Id: cif_fix_values 3143 2015-03-26 13:38:13Z robertas 
;
_cod_original_sg_symbol_Hall 'P 2y1'
_cod_original_sg_symbol_H-M 'P 21'
_cod_database_code 2007118
_cod_database_fobs_code 2007118

loop_
_symmetry_equiv_pos_as_xyz
'x, y, z'
'-x, y+1/2, -z'

loop_
_atom_site_label
_atom_site_fract_x
_atom_site_fract_y
_atom_site_fract_z
_atom_site_U_iso_or_equiv
_atom_site_adp_type
_atom_site_calc_flag
_atom_site_refinement_flags
_atom_site_occupancy
_atom_site_disorder_assembly
_atom_site_disorder_group
_atom_site_type_symbol
O1 .54296(16) .73966(15) 1.03613(14) .0662(5) Uani d . 1 . . O
C2 .4852(2) .8268(2) 1.03009(19) .0552(6) Uani d . 1 . . C
H2A .5199 .8695 .9831 .066 Uiso calc R 1 . . H
C21 .4850(2) .8727(2) 1.1321(2) .0647(7) Uani d . 1 . . C
H21A .4511 .9357 1.1269 .078 Uiso calc R 1 . . H
C22 .6028(3) .8840(3) 1.1693(2) .0755(8) Uani d . 1 . . C
O22 .6688(2) .9318(3) 1.1282(2) .1134(10) Uani d . 1 . . O
C23 .6219(3) .8245(3) 1.2597(3) .0893(10) Uani d . 1 . . C
H23A .6684 .7707 1.2457 .107 Uiso calc R 1 . . H
H23B .6551 .8617 1.3130 .107 Uiso calc R 1 . . H
C24 .5112(3) .7918(2) 1.2862(2) .0691(8) Uani d . 1 . . C
C25 .4790(3) .7439(3) 1.3702(2) .0840(10) Uani d . 1 . . C
H25A .5301 .7263 1.4189 .101 Uiso calc R 1 . . H
C26 .3716(4) .7228(3) 1.3812(3) .0867(10) Uani d . 1 . . C
H26A .3503 .6902 1.4374 .104 Uiso calc R 1 . . H
C27 .2951(3) .7488(3) 1.3109(3) .0804(9) Uani d . 1 . . C
H27A .2225 .7339 1.3193 .096 Uiso calc R 1 . . H
C28 .3261(3) .7975(3) 1.2270(2) .0734(8) Uani d . 1 . . C
H28A .2744 .8163 1.1794 .088 Uiso calc R 1 . . H
C29 .4342(2) .8178(2) 1.21458(19) .0597(7) Uani d . 1 . . C
N3 .37776(18) .79870(16) .99078(15) .0551(5) Uani d . 1 . . N
S3 .30474(6) .87720(6) .93003(5) .0661(2) Uani d . 1 . . S
O3A .20426(17) .8312(3) .90759(19) .1019(9) Uani d . 1 . . O
O3B .3095(2) .96174(18) .98942(16) .0876(7) Uani d . 1 . . O
C31 .3672(2) .9031(2) .81811(19) .0576(7) Uani d . 1 . . C
C32 .4387(3) .9784(2) .8139(2) .0679(8) Uani d . 1 . . C
H32A .4527 1.0160 .8696 .082 Uiso calc R 1 . . H
C33 .4889(3) .9971(2) .7266(2) .0752(8) Uani d . 1 . . C
H33A .5366 1.0482 .7236 .090 Uiso calc R 1 . . H
C34 .4703(3) .9422(2) .6434(2) .0721(8) Uani d . 1 . . C
C341 .5268(4) .9637(4) .5477(3) .1130(14) Uani d . 1 . . C
H34A .5368 1.0312 .5416 .169 Uiso calc R 1 . . H
H34B .4832 .9410 .4925 .169 Uiso calc R 1 . . H
H34C .5961 .9327 .5483 .169 Uiso calc R 1 . . H
C35 .3983(3) .8682(2) .6489(2) .0753(8) Uani d . 1 . . C
H35A .3848 .8303 .5934 .090 Uiso calc R 1 . . H
C36 .3459(3) .8488(2) .7349(2) .0668(8) Uani d . 1 . . C
H36A .2961 .7992 .7370 .080 Uiso calc R 1 . . H
C4 .3811(2) .6979(2) .9578(2) .0622(7) Uani d . 1 . . C
H4A .3510 .6923 .8900 .075 Uiso calc R 1 . . H
C41 .3190(3) .6345(3) 1.0272(3) .0946(11) Uani d G 1 . . C
H41A .2433 .6503 1.0227 .142 Uiso calc R 1 . . H
H41B .3457 .6439 1.0940 .142 Uiso calc R 1 . . H
H41C .3286 .5691 1.0088 .142 Uiso calc R 1 . . H
C5 .5024(2) .6787(2) .95908(19) .0621(7) Uani d . 1 . . C
H5A .5149 .6125 .9793 .074 Uiso calc R 1 . . H
C51 .5546(2) .6947(2) .8608(2) .0628(7) Uani d . 1 . . C
C52 .6380(3) .7571(3) .8478(3) .0877(10) Uani d . 1 . . C
H52A .6660 .7912 .9017 .105 Uiso calc R 1 . . H
C53 .6813(4) .7701(4) .7549(4) .1114(15) Uani d . 1 . . C
H53A .7378 .8130 .7473 .134 Uiso calc R 1 . . H
C54 .6424(5) .7214(4) .6764(3) .1142(17) Uani d . 1 . . C
H54A .6709 .7317 .6142 .137 Uiso calc R 1 . . H
C55 .5619(4) .6574(4) .6872(3) .1087(15) Uani d . 1 . . C
H55A .5364 .6225 .6328 .130 Uiso calc R 1 . . H
C56 .5173(3) .6438(3) .7790(2) .0831(9) Uani d . 1 . . C
H56A .4615 .5999 .7858 .100 Uiso calc R 1 . . H
O1A .06007(15) .50203(13) .52463(12) .0583(5) Uani d . 1 . . O
C2A .0097(2) .59226(19) .52310(17) .0516(6) Uani d . 1 . . C
H2AA .0411 .6321 .4716 .062 Uiso calc R 1 . . H
C21A .0295(2) .6380(2) .62466(18) .0585(6) Uani d . 1 . . C
H21B .0015 .7032 .6236 .070 Uiso calc R 1 . . H
C22A .1509(3) .6396(3) .6459(2) .0729(9) Uani d . 1 . . C
O22A .2160(2) .6826(2) .59890(19) .1072(10) Uani d . 1 . . O
C23A .1782(3) .5748(4) .7322(3) .0929(12) Uani d . 1 . . C
H23C .2153 .5180 .7104 .111 Uiso calc R 1 . . H
H23D .2234 .6070 .7817 .111 Uiso calc R 1 . . H
C24A .0691(2) .5508(2) .7723(2) .0646(7) Uani d . 1 . . C
C25A .0457(3) .5020(3) .8582(2) .0826(10) Uani d . 1 . . C
H25B .1014 .4774 .8985 .099 Uiso calc R 1 . . H
C26A -.0605(3) .4902(3) .8834(2) .0858(10) Uani d . 1 . . C
H26B -.0763 .4576 .9412 .103 Uiso calc R 1 . . H
C27A -.1430(3) .5256(3) .8249(2) .0803(9) Uani d . 1 . . C
H27B -.2145 .5171 .8430 .096 Uiso calc R 1 . . H
C28A -.1202(3) .5743(3) .7382(2) .0724(8) Uani d . 1 . . C
H28B -.1762 .5986 .6982 .087 Uiso calc R 1 . . H
C29A -.0138(2) .58597(19) .71226(18) .0534(6) Uani d . 1 . . C
N3A -.10425(17) .57164(14) .49732(15) .0493(5) Uani d . 1 . . N
S3A -.17926(5) .65400(5) .44575(5) .05409(18) Uani d . 1 . . S
O3AA -.28685(15) .61757(17) .44124(17) .0762(6) Uani d . 1 . . O
O3BB -.15431(18) .73941(14) .49994(15) .0683(5) Uani d . 1 . . O
C31A -.1380(2) .67084(18) .32358(19) .0533(6) Uani d . 1 . . C
C32A -.1841(3) .6200(2) .2462(2) .0725(8) Uani d . 1 . . C
H32B -.2369 .5746 .2586 .087 Uiso calc R 1 . . H
C33A -.1526(3) .6356(2) .1506(2) .0851(10) Uani d . 1 . . C
H33B -.1847 .6009 .0989 .102 Uiso calc R 1 . . H
C34A -.0741(4) .7019(3) .1304(2) .0867(10) Uani d . 1 . . C
C34' -.0415(5) .7200(4) .0249(3) .139(2) Uani d . 1 . . C
H34D .0148 .7671 .0245 .209 Uiso calc R 1 . . H
H34E -.1032 .7424 -.0134 .209 Uiso calc R 1 . . H
H34F -.0155 .6620 -.0035 .209 Uiso calc R 1 . . H
C35A -.0286(3) .7512(3) .2084(3) .0849(10) Uani d . 1 . . C
H35B .0253 .7955 .1959 .102 Uiso calc R 1 . . H
C36A -.0593(3) .7381(2) .3045(2) .0690(8) Uani d . 1 . . C
H36B -.0277 .7736 .3558 .083 Uiso calc R 1 . . H
C4A -.1143(2) .47091(18) .46434(19) .0543(6) Uani d . 1 . . C
H4AA -.1534 .4675 .4001 .065 Uiso calc R 1 . . H
C41A -.1716(3) .4116(2) .5404(2) .0755(9) Uani d G 1 . . C
H41D -.2456 .4322 .5442 .113 Uiso calc R 1 . . H
H41E -.1357 .4190 .6040 .113 Uiso calc R 1 . . H
H41F -.1700 .3458 .5212 .113 Uiso calc R 1 . . H
C5A .0040(2) .44342(19) .45280(17) .0556(6) Uani d . 1 . . C
H5AA .0130 .3768 .4727 .067 Uiso calc R 1 . . H
C51A .0470(2) .4550(2) .34943(18) .0553(6) Uani d . 1 . . C
C52A .1394(3) .5065(3) .3315(2) .0733(8) Uani d . 1 . . C
H52B .1769 .5361 .3838 .088 Uiso calc R 1 . . H
C53A .1764(3) .5145(3) .2363(3) .0951(12) Uani d . 1 . . C
H53B .2383 .5503 .2248 .114 Uiso calc R 1 . . H
C54A .1237(3) .4709(3) .1593(3) .0918(11) Uani d . 1 . . C
H54B .1499 .4759 .0956 .110 Uiso calc R 1 . . H
C55A .0320(3) .4197(3) .1756(2) .0852(10) Uani d . 1 . . C
H55B -.0050 .3904 .1228 .102 Uiso calc R 1 . . H
C56A -.0059(3) .4114(2) .2700(2) .0695(8) Uani d . 1 . . C
H56B -.0681 .3758 .2806 .083 Uiso calc R 1 . . H

loop_
_atom_site_aniso_label
_atom_site_aniso_U_11
_atom_site_aniso_U_22
_atom_site_aniso_U_33
_atom_site_aniso_U_12
_atom_site_aniso_U_13
_atom_site_aniso_U_23
O1 .0715(12) .0718(12) .0546(10) .0229(10) -.0115(9) -.0039(9)
C2 .0524(14) .0590(15) .0540(14) .0048(12) -.0044(11) .0040(12)
C21 .0747(17) .0578(15) .0607(15) .0077(14) -.0110(13) -.0024(13)
C22 .081(2) .073(2) .0715(18) -.0127(17) -.0116(15) -.0062(17)
O22 .1033(19) .128(2) .108(2) -.0470(19) -.0168(16) .0199(18)
C23 .083(2) .097(3) .086(2) -.002(2) -.0267(18) .005(2)
C24 .086(2) .0634(17) .0574(16) .0110(15) -.0069(14) -.0078(13)
C25 .110(3) .080(2) .0609(18) .017(2) -.0073(17) .0080(17)
C26 .124(3) .070(2) .0678(19) .010(2) .022(2) -.0064(17)
C27 .092(2) .079(2) .072(2) .0055(19) .0231(17) -.0187(18)
C28 .074(2) .083(2) .0625(17) .0149(16) .0053(14) -.0145(16)
C29 .0717(17) .0549(15) .0521(14) .0110(13) -.0040(12) -.0131(12)
N3 .0588(12) .0588(12) .0474(11) .0057(10) -.0030(9) .0040(10)
S3 .0553(4) .0845(5) .0584(4) .0183(3) -.0006(3) .0121(4)
O3A .0521(11) .155(3) .0978(17) .0001(14) -.0090(11) .0326(18)
O3B .1148(19) .0848(15) .0638(12) .0501(14) .0110(12) -.0005(11)
C31 .0612(15) .0610(16) .0499(14) .0106(12) -.0103(12) .0064(12)
C32 .086(2) .0584(17) .0582(16) -.0028(15) -.0112(14) -.0022(13)
C33 .090(2) .0673(18) .0683(19) -.0112(16) -.0037(16) .0123(16)
C34 .089(2) .0684(19) .0583(16) .0059(16) .0027(14) .0113(14)
C341 .148(4) .117(3) .075(2) -.005(3) .030(2) .014(2)
C35 .107(2) .0691(18) .0491(14) .0029(18) -.0092(14) -.0012(14)
C36 .0766(18) .0633(17) .0594(16) -.0076(14) -.0156(14) .0054(13)
C4 .0709(17) .0620(16) .0535(14) -.0056(14) -.0002(12) -.0004(13)
C41 .111(3) .072(2) .103(3) -.019(2) .036(2) -.001(2)
C5 .0776(18) .0552(16) .0533(14) .0116(13) .0009(13) .0023(12)
C51 .0678(17) .0614(16) .0593(15) .0204(14) .0042(13) .0012(13)
C52 .077(2) .086(2) .101(3) .0050(19) .0242(19) -.014(2)
C53 .098(3) .101(3) .138(4) .017(2) .057(3) .010(3)
C54 .133(4) .122(4) .090(3) .054(3) .049(3) .014(3)
C55 .131(4) .126(4) .069(2) .042(3) .011(2) -.012(3)
C56 .097(2) .086(2) .0668(18) .014(2) .0085(16) -.0111(18)
O1A .0689(11) .0607(11) .0444(9) .0084(9) -.0129(8) -.0013(8)
C2A .0589(14) .0497(13) .0458(14) -.0056(11) -.0066(11) .0076(11)
C21A .0751(17) .0521(15) .0474(13) -.0059(13) -.0115(12) .0006(11)
C22A .0777(19) .084(2) .0560(15) -.0317(18) -.0113(14) -.0024(15)
O22A .1045(19) .132(2) .0847(15) -.0615(18) -.0082(14) .0163(16)
C23A .071(2) .128(3) .078(2) -.016(2) -.0241(16) .020(2)
C24A .0718(18) .0702(18) .0510(14) -.0041(14) -.0128(12) .0045(13)
C25A .103(3) .085(2) .0588(17) .0027(19) -.0132(17) .0173(16)
C26A .121(3) .081(2) .0558(17) -.008(2) .0111(19) .0071(16)
C27A .088(2) .093(2) .0607(17) -.005(2) .0217(16) -.0059(18)
C28A .0740(19) .087(2) .0567(16) .0129(17) .0001(13) -.0070(16)
C29A .0674(16) .0515(13) .0409(12) -.0005(12) -.0052(11) -.0055(11)
N3A .0586(12) .0429(10) .0461(10) -.0063(9) -.0048(9) .0040(9)
S3A .0534(3) .0540(3) .0546(3) .0019(3) -.0021(3) .0019(3)
O3AA .0507(10) .0904(15) .0874(14) -.0027(10) .0017(9) .0039(12)
O3BB .0881(14) .0552(10) .0614(11) .0089(10) -.0032(9) -.0063(9)
C31A .0599(14) .0472(14) .0519(13) -.0008(11) -.0154(11) .0055(11)
C32A .094(2) .0587(17) .0642(17) -.0154(15) -.0114(15) -.0002(14)
C33A .132(3) .0654(19) .0571(17) -.0129(19) -.0117(18) -.0036(15)
C34A .133(3) .0656(19) .0608(18) -.001(2) -.0009(18) .0112(15)
C34' .232(6) .118(4) .070(2) -.027(4) .029(3) .017(3)
C35A .101(3) .081(2) .072(2) -.020(2) -.0039(18) .0234(18)
C36A .0822(19) .0656(18) .0582(16) -.0175(16) -.0153(13) .0158(14)
C4A .0686(17) .0461(13) .0481(13) -.0126(12) -.0008(11) .0018(11)
C41A .099(2) .0557(16) .0728(18) -.0203(16) .0186(16) .0047(14)
C5A .0732(17) .0456(13) .0475(13) .0016(12) -.0042(12) .0030(11)
C51A .0609(15) .0521(14) .0525(13) .0036(12) -.0054(11) -.0032(12)
C52A .0680(18) .089(2) .0632(17) -.0133(16) .0022(13) -.0144(16)
C53A .089(2) .117(3) .081(2) -.028(2) .0284(19) -.016(2)
C54A .098(3) .122(3) .0556(17) -.009(2) .0131(16) -.007(2)
C55A .086(2) .112(3) .0570(17) -.009(2) -.0024(15) -.0247(18)
C56A .0713(18) .078(2) .0586(16) -.0093(15) .0018(13) -.0154(15)

loop_
_atom_type_symbol
_atom_type_description
_atom_type_scat_dispersion_real
_atom_type_scat_dispersion_imag
_atom_type_scat_source
C C 0.0181 0.0091 'International Tables Vol C Tables 4.2.6.8 and 6.1.1.4'
H H 0.0000 0.0000 'International Tables Vol C Tables 4.2.6.8 and 6.1.1.4'
N N 0.0311 0.0180 'International Tables Vol C Tables 4.2.6.8 and 6.1.1.4'
O O 0.0492 0.0322 'International Tables Vol C Tables 4.2.6.8 and 6.1.1.4'
S S 0.3331 0.5567 'International Tables Vol C Tables 4.2.6.8 and 6.1.1.4'

loop_
_geom_angle_atom_site_label_1
_geom_angle_atom_site_label_2
_geom_angle_atom_site_label_3
_geom_angle
C2 O1 C5 108.17(19)
O1 C2 N3 103.6(2)
O1 C2 C21 109.2(2)
N3 C2 C21 114.6(2)
C29 C21 C2 117.6(3)
C29 C21 C22 102.9(2)
C2 C21 C22 108.3(2)
O22 C22 C23 126.6(3)
O22 C22 C21 123.7(3)
C23 C22 C21 109.6(3)
C24 C23 C22 104.1(3)
C29 C24 C25 119.5(3)
C29 C24 C23 111.4(3)
C25 C24 C23 129.1(3)
C26 C25 C24 119.6(3)
C25 C26 C27 121.1(3)
C26 C27 C28 119.9(4)
C29 C28 C27 119.5(3)
C28 C29 C24 120.4(3)
C28 C29 C21 128.4(3)
C24 C29 C21 111.1(3)
C2 N3 C4 109.4(2)
C2 N3 S3 118.66(19)
C4 N3 S3 120.96(18)
O3A S3 O3B 121.11(17)
O3A S3 N3 105.33(15)
O3B S3 N3 105.49(12)
O3A S3 C31 108.26(14)
O3B S3 C31 107.32(15)
N3 S3 C31 108.85(12)
C36 C31 C32 119.9(3)
C36 C31 S3 120.6(2)
C32 C31 S3 119.5(2)
C33 C32 C31 119.2(3)
C32 C33 C34 121.6(3)
C35 C34 C33 118.2(3)
C35 C34 C341 120.8(3)
C33 C34 C341 120.9(3)
C36 C35 C34 121.2(3)
C35 C36 C31 119.7(3)
N3 C4 C41 110.9(2)
N3 C4 C5 101.7(2)
C41 C4 C5 113.8(3)
O1 C5 C51 113.6(3)
O1 C5 C4 103.0(2)
C51 C5 C4 114.2(2)
C52 C51 C56 117.6(3)
C52 C51 C5 123.5(3)
C56 C51 C5 118.9(3)
C51 C52 C53 120.8(4)
C54 C53 C52 120.6(5)
C53 C54 C55 120.2(4)
C54 C55 C56 120.1(4)
C55 C56 C51 120.7(4)
C2A O1A C5A 107.62(19)
O1A C2A N3A 104.1(2)
O1A C2A C21A 107.82(19)
N3A C2A C21A 115.0(2)
C29A C21A C22A 103.4(2)
C29A C21A C2A 116.8(2)
C22A C21A C2A 107.9(2)
O22A C22A C23A 125.0(3)
O22A C22A C21A 125.5(3)
C23A C22A C21A 109.5(3)
C24A C23A C22A 103.4(3)
C29A C24A C25A 120.0(3)
C29A C24A C23A 111.4(3)
C25A C24A C23A 128.6(3)
C26A C25A C24A 119.4(3)
C27A C26A C25A 120.9(3)
C26A C27A C28A 120.1(3)
C29A C28A C27A 119.3(3)
C28A C29A C24A 120.3(3)
C28A C29A C21A 128.5(2)
C24A C29A C21A 111.2(3)
C2A N3A C4A 109.3(2)
C2A N3A S3A 119.36(16)
C4A N3A S3A 120.52(17)
O3AA S3A O3BB 120.61(14)
O3AA S3A N3A 106.31(12)
O3BB S3A N3A 105.47(11)
O3AA S3A C31A 107.70(13)
O3BB S3A C31A 107.59(12)
N3A S3A C31A 108.72(11)
C32A C31A C36A 119.4(3)
C32A C31A S3A 121.2(2)
C36A C31A S3A 119.4(2)
C31A C32A C33A 120.5(3)
C34A C33A C32A 120.9(3)
C35A C34A C33A 117.7(3)
C35A C34A C34' 121.7(4)
C33A C34A C34' 120.5(4)
C34A C35A C36A 122.7(3)
C35A C36A C31A 118.8(3)
N3A C4A C41A 111.0(2)
N3A C4A C5A 101.5(2)
C41A C4A C5A 113.4(2)
O1A C5A C51A 112.7(2)
O1A C5A C4A 103.3(2)
C51A C5A C4A 115.4(2)
C52A C51A C56A 118.1(3)
C52A C51A C5A 122.1(2)
C56A C51A C5A 119.8(3)
C51A C52A C53A 120.3(3)
C54A C53A C52A 120.7(3)
C53A C54A C55A 119.9(3)
C54A C55A C56A 120.0(3)
C55A C56A C51A 121.1(3)

loop_
_geom_bond_atom_site_label_1
_geom_bond_atom_site_label_2
_geom_bond_site_symmetry_2
_geom_bond_distance
_geom_bond_publ_flag
O1 C2 . 1.418(3) ?
O1 C5 . 1.427(3) ?
C2 N3 . 1.467(4) ?
C2 C21 . 1.520(4) ?
C21 C29 . 1.506(4) ?
C21 C22 . 1.531(4) ?
C22 O22 . 1.204(4) ?
C22 C23 . 1.492(5) ?
C23 C24 . 1.494(5) ?
C24 C29 . 1.384(4) ?
C24 C25 . 1.386(5) ?
C25 C26 . 1.371(6) ?
C26 C27 . 1.368(5) ?
C27 C28 . 1.385(5) ?
C28 C29 . 1.379(4) ?
N3 C4 . 1.486(4) ?
N3 S3 . 1.630(2) ?
S3 O3A . 1.423(3) ?
S3 O3B . 1.433(3) ?
S3 C31 . 1.754(3) ?
C31 C36 . 1.376(4) ?
C31 C32 . 1.379(4) ?
C32 C33 . 1.373(4) ?
C33 C34 . 1.376(5) ?
C34 C35 . 1.372(5) ?
C34 C341 . 1.515(5) ?
C35 C36 . 1.372(4) ?
C4 C41 . 1.517(4) ?
C4 C5 . 1.519(4) ?
C5 C51 . 1.507(4) ?
C51 C52 . 1.366(5) ?
C51 C56 . 1.383(5) ?
C52 C53 . 1.388(6) ?
C53 C54 . 1.338(7) ?
C54 C55 . 1.351(7) ?
C55 C56 . 1.384(5) ?
O1A C2A . 1.412(3) ?
O1A C5A . 1.434(3) ?
C2A N3A . 1.467(3) ?
C2A C21A . 1.526(3) ?
C21A C29A . 1.501(4) ?
C21A C22A . 1.516(4) ?
C22A O22A . 1.200(4) ?
C22A C23A . 1.509(5) ?
C23A C24A . 1.503(5) ?
C24A C29A . 1.378(4) ?
C24A C25A . 1.384(4) ?
C25A C26A . 1.372(5) ?
C26A C27A . 1.363(5) ?
C27A C28A . 1.390(5) ?
C28A C29A . 1.378(4) ?
N3A C4A . 1.488(3) ?
N3A S3A . 1.625(2) ?
S3A O3AA . 1.422(2) ?
S3A O3BB . 1.434(2) ?
S3A C31A . 1.755(3) ?
C31A C32A . 1.374(4) ?
C31A C36A . 1.384(4) ?
C32A C33A . 1.376(5) ?
C33A C34A . 1.377(5) ?
C34A C35A . 1.366(5) ?
C34A C34' . 1.511(5) ?
C35A C36A . 1.374(4) ?
C4A C41A . 1.513(4) ?
C4A C5A . 1.522(4) ?
C5A C51A . 1.515(4) ?
C51A C52A . 1.378(4) ?
C51A C56A . 1.381(4) ?
C52A C53A . 1.381(4) ?
C53A C54A . 1.356(5) ?
C54A C55A . 1.364(5) ?
C55A C56A . 1.374(4) ?

loop_
_geom_torsion_atom_site_label_1
_geom_torsion_atom_site_label_2
_geom_torsion_atom_site_label_3
_geom_torsion_atom_site_label_4
_geom_torsion
C5 O1 C2 N3 30.9(3)
C5 O1 C2 C21 153.4(2)
O1 C2 C21 C29 -60.1(3)
N3 C2 C21 C29 55.6(3)
O1 C2 C21 C22 55.8(3)
N3 C2 C21 C22 171.5(2)
C29 C21 C22 O22 -173.0(4)
C2 C21 C22 O22 61.8(4)
C29 C21 C22 C23 9.1(4)
C2 C21 C22 C23 -116.0(3)
O22 C22 C23 C24 172.5(4)
C21 C22 C23 C24 -9.7(4)
C22 C23 C24 C29 6.6(4)
C22 C23 C24 C25 -171.5(3)
C29 C24 C25 C26 0.2(5)
C23 C24 C25 C26 178.2(4)
C24 C25 C26 C27 -0.6(6)
C25 C26 C27 C28 -0.1(5)
C26 C27 C28 C29 1.0(5)
C27 C28 C29 C24 -1.4(5)
C27 C28 C29 C21 -177.4(3)
C25 C24 C29 C28 0.8(5)
C23 C24 C29 C28 -177.5(3)
C25 C24 C29 C21 177.4(3)
C23 C24 C29 C21 -0.9(4)
C2 C21 C29 C28 -69.9(4)
C22 C21 C29 C28 171.3(3)
C2 C21 C29 C24 113.8(3)
C22 C21 C29 C24 -5.0(3)
O1 C2 N3 C4 -10.0(3)
C21 C2 N3 C4 -128.9(2)
O1 C2 N3 S3 -154.52(17)
C21 C2 N3 S3 86.6(3)
C2 N3 S3 O3A -176.4(2)
C4 N3 S3 O3A 43.4(3)
C2 N3 S3 O3B -47.2(2)
C4 N3 S3 O3B 172.5(2)
C2 N3 S3 C31 67.7(2)
C4 N3 S3 C31 -72.6(2)
O3A S3 C31 C36 -26.8(3)
O3B S3 C31 C36 -159.1(2)
N3 S3 C31 C36 87.2(2)
O3A S3 C31 C32 153.5(2)
O3B S3 C31 C32 21.2(3)
N3 S3 C31 C32 -92.5(2)
C36 C31 C32 C33 -0.9(4)
S3 C31 C32 C33 178.8(2)
C31 C32 C33 C34 -0.6(5)
C32 C33 C34 C35 1.0(5)
C32 C33 C34 C341 -179.8(4)
C33 C34 C35 C36 -0.1(5)
C341 C34 C35 C36 -179.2(3)
C34 C35 C36 C31 -1.4(5)
C32 C31 C36 C35 1.9(4)
S3 C31 C36 C35 -177.8(2)
C2 N3 C4 C41 108.8(3)
S3 N3 C4 C41 -107.7(3)
C2 N3 C4 C5 -12.5(3)
S3 N3 C4 C5 131.0(2)
C2 O1 C5 C51 84.9(3)
C2 O1 C5 C4 -39.2(3)
N3 C4 C5 O1 30.2(2)
C41 C4 C5 O1 -89.0(3)
N3 C4 C5 C51 -93.5(3)
C41 C4 C5 C51 147.2(3)
O1 C5 C51 C52 4.1(4)
C4 C5 C51 C52 121.9(3)
O1 C5 C51 C56 -176.1(3)
C4 C5 C51 C56 -58.3(4)
C56 C51 C52 C53 1.5(5)
C5 C51 C52 C53 -178.7(3)
C51 C52 C53 C54 -0.2(6)
C52 C53 C54 C55 -1.4(7)
C53 C54 C55 C56 1.7(7)
C54 C55 C56 C51 -0.4(6)
C52 C51 C56 C55 -1.2(5)
C5 C51 C56 C55 179.0(3)
C5A O1A C2A N3A 31.6(2)
C5A O1A C2A C21A 154.2(2)
O1A C2A C21A C29A -60.4(3)
N3A C2A C21A C29A 55.2(3)
O1A C2A C21A C22A 55.4(3)
N3A C2A C21A C22A 171.1(2)
C29A C21A C22A O22A -172.5(3)
C2A C21A C22A O22A 63.2(4)
C29A C21A C22A C23A 10.5(4)
C2A C21A C22A C23A -113.8(3)
O22A C22A C23A C24A 172.4(4)
C21A C22A C23A C24A -10.5(4)
C22A C23A C24A C29A 6.6(4)
C22A C23A C24A C25A -172.2(3)
C29A C24A C25A C26A -0.8(5)
C23A C24A C25A C26A 177.9(4)
C24A C25A C26A C27A 0.2(6)
C25A C26A C27A C28A 0.1(6)
C26A C27A C28A C29A 0.2(5)
C27A C28A C29A C24A -0.8(5)
C27A C28A C29A C21A -178.0(3)
C25A C24A C29A C28A 1.1(5)
C23A C24A C29A C28A -177.8(3)
C25A C24A C29A C21A 178.8(3)
C23A C24A C29A C21A -0.1(4)
C22A C21A C29A C28A 171.0(3)
C2A C21A C29A C28A -70.7(4)
C22A C21A C29A C24A -6.4(3)
C2A C21A C29A C24A 111.9(3)
O1A C2A N3A C4A -11.3(2)
C21A C2A N3A C4A -129.1(2)
O1A C2A N3A S3A -155.77(16)
C21A C2A N3A S3A 86.5(2)
C2A N3A S3A O3AA -172.91(18)
C4A N3A S3A O3AA 46.7(2)
C2A N3A S3A O3BB -43.8(2)
C4A N3A S3A O3BB 175.8(2)
C2A N3A S3A C31A 71.4(2)
C4A N3A S3A C31A -69.0(2)
O3AA S3A C31A C32A -24.4(3)
O3BB S3A C31A C32A -155.8(2)
N3A S3A C31A C32A 90.4(3)
O3AA S3A C31A C36A 154.2(2)
O3BB S3A C31A C36A 22.8(3)
N3A S3A C31A C36A -91.0(2)
C36A C31A C32A C33A -0.1(5)
S3A C31A C32A C33A 178.5(3)
C31A C32A C33A C34A 0.4(6)
C32A C33A C34A C35A 0.1(6)
C32A C33A C34A C34' -178.8(4)
C33A C34A C35A C36A -1.0(6)
C34' C34A C35A C36A 177.9(4)
C34A C35A C36A C31A 1.3(5)
C32A C31A C36A C35A -0.7(5)
S3A C31A C36A C35A -179.3(3)
C2A N3A C4A C41A 109.4(3)
S3A N3A C4A C41A -106.6(2)
C2A N3A C4A C5A -11.4(2)
S3A N3A C4A C5A 132.55(18)
C2A O1A C5A C51A 86.0(3)
C2A O1A C5A C4A -39.2(2)
N3A C4A C5A O1A 29.6(2)
C41A C4A C5A O1A -89.5(3)
N3A C4A C5A C51A -93.8(2)
C41A C4A C5A C51A 147.0(2)
O1A C5A C51A C52A 8.3(4)
C4A C5A C51A C52A 126.7(3)
O1A C5A C51A C56A -173.0(2)
C4A C5A C51A C56A -54.6(4)
C56A C51A C52A C53A 0.6(5)
C5A C51A C52A C53A 179.4(3)
C51A C52A C53A C54A -0.9(7)
C52A C53A C54A C55A 1.0(7)
C53A C54A C55A C56A -0.9(7)
C54A C55A C56A C51A 0.6(6)
C52A C51A C56A C55A -0.5(5)
C5A C51A C56A C55A -179.2(3)

loop_
_cod_related_entry_id
_cod_related_entry_database
_cod_related_entry_code
1 ChemSpider 30652196
